data_4101676
loop_
_publ_author_name
'Cook, Timothy R.'
'Surendranath, Yogesh'
'Nocera, Daniel G.'

_publ_section_title
;
 Chlorine photoelimination from a diplatinum core: circumventing the back
 reaction.
;
_journal_issue 1
_journal_name_full 'Journal of the American Chemical Society'
_journal_page_first 28
_journal_page_last 29
_journal_paper_doi 10.1021/ja807222p
_journal_volume 131
_journal_year 2009
_chemical_formula_moiety 'C77 H96.26 Cl1.74 O4.13 Pt2'
_chemical_formula_sum 'C77 H96.26 Cl1.74 O4.13 Pt2'
_chemical_formula_weight 1539.75
_chemical_name_systematic
; 
 ? 
;
_space_group_IT_number 2
_symmetry_cell_setting triclinic
_symmetry_space_group_name_Hall '-P 1'
_symmetry_space_group_name_H-M 'P -1'
_atom_sites_solution_hydrogens geom
_atom_sites_solution_primary direct
_atom_sites_solution_secondary difmap
_audit_creation_method SHELXL-97
_cell_angle_alpha 82.060(3)
_cell_angle_beta 76.309(2)
_cell_angle_gamma 62.259(2)
_cell_formula_units_Z 2
_cell_length_a 15.295(2)
_cell_length_b 15.739(2)
_cell_length_c 16.395(3)
_cell_measurement_reflns_used 839
_cell_measurement_temperature 100(2)
_cell_measurement_theta_max 23.15
_cell_measurement_theta_min 2.62
_cell_volume 3392.1(9)
_computing_cell_refinement 'Bruker SMART'
_computing_data_collection 'Bruker SMART'
_computing_data_reduction 'Bruker SAINT'
_computing_molecular_graphics 'Bruker SHELXTL'
_computing_publication_material 'Bruker SHELXTL'
_computing_structure_refinement 'Bruker SHELXTL'
_computing_structure_solution 'Bruker SHELXTL'
_diffrn_ambient_temperature 100(2)
_diffrn_measured_fraction_theta_full 1.000
_diffrn_measured_fraction_theta_max 1.000
_diffrn_measurement_device_type 'CCD area detector'
_diffrn_measurement_method 'phi and omega scans'
_diffrn_radiation_monochromator graphite
_diffrn_radiation_source 'fine-focus sealed tube'
_diffrn_radiation_type MoK\a
_diffrn_radiation_wavelength 0.71073
_diffrn_reflns_av_R_equivalents 0.0527
_diffrn_reflns_av_sigmaI/netI 0.0474
_diffrn_reflns_limit_h_max 19
_diffrn_reflns_limit_h_min -19
_diffrn_reflns_limit_k_max 19
_diffrn_reflns_limit_k_min -19
_diffrn_reflns_limit_l_max 20
_diffrn_reflns_limit_l_min -20
_diffrn_reflns_number 63033
_diffrn_reflns_theta_full 26.73
_diffrn_reflns_theta_max 26.73
_diffrn_reflns_theta_min 1.57
_exptl_absorpt_coefficient_mu 4.237
_exptl_absorpt_correction_T_max 0.6767
_exptl_absorpt_correction_T_min 0.4845
_exptl_absorpt_correction_type empirical
_exptl_absorpt_process_details SADABS
_exptl_crystal_colour violet
_exptl_crystal_density_diffrn 1.508
_exptl_crystal_density_meas ?
_exptl_crystal_density_method 'not measured'
_exptl_crystal_description Hexagon
_exptl_crystal_F_000 1554
_exptl_crystal_size_max 0.20
_exptl_crystal_size_mid 0.20
_exptl_crystal_size_min 0.10
_refine_diff_density_max 2.458
_refine_diff_density_min -1.298
_refine_diff_density_rms 0.144
_refine_ls_extinction_method none
_refine_ls_goodness_of_fit_ref 1.018
_refine_ls_hydrogen_treatment constr
_refine_ls_matrix_type full
_refine_ls_number_parameters 875
_refine_ls_number_reflns 14416
_refine_ls_number_restraints 983
_refine_ls_restrained_S_all 1.008
_refine_ls_R_factor_all 0.0648
_refine_ls_R_factor_gt 0.0446
_refine_ls_shift/su_max 0.002
_refine_ls_shift/su_mean 0.000
_refine_ls_structure_factor_coef Fsqd
_refine_ls_weighting_details 'calc w=1/[\s^2^(Fo^2^)+(0.0336P)^2^+24.2817P] where P=(Fo^2^+2Fc^2^)/3'
_refine_ls_weighting_scheme calc
_refine_ls_wR_factor_gt 0.0955
_refine_ls_wR_factor_ref 0.1052
_reflns_number_gt 11167
_reflns_number_total 14416
_reflns_threshold_expression >2sigma(I)
_cod_data_source_file ja807222p_si_005.cif
_cod_data_source_block 08019
_cod_depositor_comments
;
The following automatic conversions were performed:

'_chemical_melting_point' value 'not measured' was changed to '?' -
the value is undefined or not given.

'_symmetry_cell_setting' value
'Triclinic' changed to 'triclinic' according to the built-in table
from CIF Core dictionary named 'cif_core.dic' version 2.4.1 from
2010-06-29.

'_exptl_absorpt_correction_type' value 'EMPIRICAL'
changed to 'empirical' according to the built-in table from CIF Core
dictionary named 'cif_core.dic' version 2.4.1 from 2010-06-29.

Automatic conversion script
Id: cif_fix_values 1673 2011-04-08 12:14:43Z adriana 

The following automatic conversions were performed:

'_exptl_crystal_density_meas' value 'not measured' was changed to '?'
- the value is perceived as not measured.

Automatic conversion script
Id: cif_fix_values 3008 2015-01-20 13:52:24Z robertas 
;
_cod_original_sg_symbol_H-M 'P-1   '
_cod_database_code 4101676

loop_
_symmetry_equiv_pos_as_xyz
'x, y, z'
'-x, -y, -z'

loop_
_atom_site_label
_atom_site_type_symbol
_atom_site_fract_x
_atom_site_fract_y
_atom_site_fract_z
_atom_site_U_iso_or_equiv
_atom_site_adp_type
_atom_site_occupancy
_atom_site_symmetry_multiplicity
_atom_site_calc_flag
_atom_site_refinement_flags
_atom_site_disorder_assembly
_atom_site_disorder_group
Pt1 Pt 0.676333(17) 0.705773(17) 0.510755(14) 0.02505(7) Uani 1 1 d U . .
Pt2 Pt 0.502283(17) 0.694326(17) 0.647893(15) 0.02527(7) Uani 1 1 d U . .
O1 O 0.5839(4) 0.8709(4) 0.6833(4) 0.0495(14) Uani 1 1 d U . .
O2 O 0.4352(4) 0.7537(4) 0.4446(3) 0.0496(14) Uani 1 1 d U . .
O3 O 0.7393(4) 0.4707(4) 0.6086(4) 0.0631(17) Uani 1 1 d U . .
C1 C 0.5392(5) 0.8585(5) 0.6370(5) 0.0374(16) Uani 1 1 d U . .
C2 C 0.4505(5) 0.8419(5) 0.6750(4) 0.0329(14) Uani 1 1 d U . .
H2A H 0.4235 0.8572 0.7357 0.040 Uiso 1 1 calc R . .
C3 C 0.3832(5) 0.8377(5) 0.6333(4) 0.0334(13) Uani 1 1 d U . .
H3A H 0.3845 0.8655 0.5746 0.040 Uiso 1 1 calc R . .
C4 C 0.2830(5) 0.8445(5) 0.6798(4) 0.0351(14) Uani 1 1 d U . .
C5 C 0.2701(5) 0.8138(5) 0.7644(5) 0.0404(16) Uani 1 1 d U . .
H5A H 0.3244 0.7909 0.7932 0.049 Uiso 1 1 calc R . .
C6 C 0.1781(5) 0.8167(6) 0.8066(5) 0.0440(18) Uani 1 1 d U . .
H6A H 0.1707 0.7955 0.8638 0.053 Uiso 1 1 calc R . .
C7 C 0.0968(5) 0.8503(6) 0.7660(5) 0.0456(18) Uani 1 1 d U A .
C8 C 0.1135(6) 0.8795(6) 0.6826(5) 0.0478(18) Uani 1 1 d U . .
H8A H 0.0599 0.9024 0.6530 0.057 Uiso 1 1 calc R . .
C9 C 0.2038(6) 0.8770(5) 0.6402(5) 0.0431(17) Uani 1 1 d U . .
H9A H 0.2109 0.8983 0.5830 0.052 Uiso 1 1 calc R . .
C10 C -0.0033(6) 0.8528(8) 0.8131(5) 0.059(2) Uani 1 1 d U . .
C11A C 0.004(3) 0.765(3) 0.846(3) 0.098(11) Uani 0.50 1 d PU A 1
H11A H 0.0275 0.7210 0.8003 0.147 Uiso 0.50 1 calc PR A 1
H11B H -0.0616 0.7728 0.8776 0.147 Uiso 0.50 1 calc PR A 1
H11C H 0.0528 0.7393 0.8835 0.147 Uiso 0.50 1 calc PR A 1
C12A C -0.044(3) 0.931(2) 0.8870(17) 0.055(6) Uani 0.50 1 d PU A 1
H12A H -0.0615 0.9952 0.8614 0.082 Uiso 0.50 1 calc PR A 1
H12B H 0.0096 0.9136 0.9186 0.082 Uiso 0.50 1 calc PR A 1
H12C H -0.1032 0.9298 0.9252 0.082 Uiso 0.50 1 calc PR A 1
C13A C -0.0851(16) 0.911(3) 0.7573(14) 0.115(11) Uani 0.50 1 d PU A 1
H13A H -0.0727 0.8727 0.7099 0.172 Uiso 0.50 1 calc PR A 1
H13B H -0.0812 0.9710 0.7360 0.172 Uiso 0.50 1 calc PR A 1
H13C H -0.1523 0.9265 0.7912 0.172 Uiso 0.50 1 calc PR A 1
C11B C 0.017(2) 0.757(2) 0.875(2) 0.070(8) Uani 0.50 1 d PU A 2
H11D H 0.0414 0.7010 0.8406 0.104 Uiso 0.50 1 calc PR A 2
H11E H -0.0462 0.7658 0.9132 0.104 Uiso 0.50 1 calc PR A 2
H11F H 0.0673 0.7473 0.9070 0.104 Uiso 0.50 1 calc PR A 2
C12B C -0.062(3) 0.933(2) 0.8611(18) 0.055(6) Uani 0.50 1 d PU A 2
H12D H -0.1293 0.9657 0.8474 0.083 Uiso 0.50 1 calc PR A 2
H12E H -0.0308 0.9765 0.8493 0.083 Uiso 0.50 1 calc PR A 2
H12F H -0.0674 0.9134 0.9208 0.083 Uiso 0.50 1 calc PR A 2
C13B C -0.0570(19) 0.834(2) 0.7538(16) 0.080(7) Uani 0.50 1 d PU A 2
H13D H -0.0087 0.7787 0.7197 0.119 Uiso 0.50 1 calc PR A 2
H13E H -0.0844 0.8909 0.7169 0.119 Uiso 0.50 1 calc PR A 2
H13F H -0.1120 0.8212 0.7871 0.119 Uiso 0.50 1 calc PR A 2
C14 C 0.5711(8) 0.8568(5) 0.5403(6) 0.067(2) Uani 1 1 d U . .
H14A H 0.5130 0.8849 0.5107 0.081 Uiso 1 1 calc R . .
C15 C 0.6457(9) 0.8634(6) 0.4995(6) 0.078(3) Uani 1 1 d U . .
H15A H 0.6823 0.8784 0.5340 0.093 Uiso 1 1 calc R . .
C16 C 0.6726(10) 0.8831(6) 0.4070(6) 0.078(3) Uani 1 1 d U . .
C17 C 0.6145(7) 0.9016(5) 0.3450(6) 0.069(3) Uani 1 1 d U . .
H17A H 0.5490 0.9052 0.3602 0.083 Uiso 1 1 calc R . .
C18 C 0.6552(6) 0.9146(5) 0.2610(5) 0.0485(19) Uani 1 1 d U . .
H18A H 0.6168 0.9278 0.2190 0.058 Uiso 1 1 calc R . .
C19 C 0.7506(6) 0.9083(5) 0.2391(4) 0.0383(16) Uani 1 1 d U . .
C20 C 0.8028(7) 0.8933(5) 0.3027(5) 0.0530(19) Uani 1 1 d U . .
H20A H 0.8674 0.8919 0.2885 0.064 Uiso 1 1 calc R . .
C21 C 0.7645(10) 0.8806(6) 0.3843(5) 0.074(3) Uani 1 1 d U . .
H21A H 0.8028 0.8697 0.4259 0.089 Uiso 1 1 calc R . .
C22 C 0.7974(6) 0.9171(5) 0.1462(4) 0.0428(17) Uani 1 1 d U . .
C23 C 0.9000(7) 0.9143(9) 0.1368(7) 0.090(3) Uani 1 1 d U . .
H23A H 0.8928 0.9677 0.1666 0.135 Uiso 1 1 calc R . .
H23B H 0.9278 0.9200 0.0772 0.135 Uiso 1 1 calc R . .
H23C H 0.9454 0.8533 0.1606 0.135 Uiso 1 1 calc R . .
C24 C 0.8083(9) 0.8336(6) 0.0995(5) 0.080(3) Uani 1 1 d U . .
H24A H 0.8379 0.8383 0.0401 0.121 Uiso 1 1 calc R . .
H24B H 0.7417 0.8368 0.1042 0.121 Uiso 1 1 calc R . .
H24C H 0.8521 0.7725 0.1243 0.121 Uiso 1 1 calc R . .
C25 C 0.7289(7) 1.0114(6) 0.1072(5) 0.056(2) Uani 1 1 d U . .
H25A H 0.7220 1.0652 0.1364 0.084 Uiso 1 1 calc R . .
H25B H 0.6625 1.0142 0.1125 0.084 Uiso 1 1 calc R . .
H25C H 0.7582 1.0155 0.0477 0.084 Uiso 1 1 calc R . .
C26 C 0.5101(5) 0.6891(5) 0.4665(4) 0.0331(14) Uani 1 1 d U . .
C27 C 0.5029(8) 0.6220(7) 0.5422(5) 0.059(2) Uani 1 1 d U . .
H27A H 0.5573 0.5544 0.5355 0.071 Uiso 1 1 calc R . .
C28 C 0.4238(8) 0.6295(7) 0.5920(6) 0.065(2) Uani 1 1 d U . .
H28A H 0.3606 0.6782 0.5735 0.077 Uiso 1 1 calc R . .
C29 C 0.4090(10) 0.5573(7) 0.6563(5) 0.071(3) Uani 1 1 d U . .
C30 C 0.3155(10) 0.5867(8) 0.7043(7) 0.079(3) Uani 1 1 d U . .
H30A H 0.2640 0.6492 0.6953 0.094 Uiso 1 1 calc R . .
C31 C 0.2956(8) 0.5289(7) 0.7636(6) 0.066(2) Uani 1 1 d U . .
H31A H 0.2284 0.5512 0.7946 0.079 Uiso 1 1 calc R . .
C32 C 0.3659(6) 0.4374(6) 0.7840(5) 0.0403(16) Uani 1 1 d U B .
C33 C 0.4622(6) 0.4024(7) 0.7360(5) 0.0479(18) Uani 1 1 d U . .
H33A H 0.5119 0.3395 0.7467 0.057 Uiso 1 1 calc R . .
C34 C 0.4857(8) 0.4624(8) 0.6702(5) 0.063(2) Uani 1 1 d U . .
H34A H 0.5512 0.4398 0.6360 0.076 Uiso 1 1 calc R . .
C35 C 0.3382(6) 0.3797(6) 0.8594(5) 0.0445(17) Uani 1 1 d DU . .
C36A C 0.387(3) 0.3717(16) 0.9326(15) 0.067(6) Uani 0.50 1 d PDU B 1
H36A H 0.4519 0.3142 0.9272 0.101 Uiso 0.50 1 calc PR B 1
H36B H 0.3427 0.3669 0.9854 0.101 Uiso 0.50 1 calc PR B 1
H36C H 0.3970 0.4287 0.9326 0.101 Uiso 0.50 1 calc PR B 1
C37A C 0.221(2) 0.4279(18) 0.876(2) 0.039(5) Uani 0.50 1 d PU B 1
H37A H 0.1994 0.4088 0.8331 0.058 Uiso 0.50 1 calc PR B 1
H37B H 0.1954 0.4979 0.8733 0.058 Uiso 0.50 1 calc PR B 1
H37C H 0.1957 0.4074 0.9316 0.058 Uiso 0.50 1 calc PR B 1
C38A C 0.3702(18) 0.2749(16) 0.8260(16) 0.049(5) Uani 0.50 1 d PU B 1
H38A H 0.3468 0.2827 0.7736 0.074 Uiso 0.50 1 calc PR B 1
H38B H 0.3395 0.2411 0.8684 0.074 Uiso 0.50 1 calc PR B 1
H38C H 0.4437 0.2375 0.8160 0.074 Uiso 0.50 1 calc PR B 1
C36B C 0.359(3) 0.4139(14) 0.9338(15) 0.065(5) Uani 0.50 1 d PDU B 2
H36D H 0.3275 0.4843 0.9326 0.098 Uiso 0.50 1 calc PR B 2
H36E H 0.4319 0.3886 0.9290 0.098 Uiso 0.50 1 calc PR B 2
H36F H 0.3308 0.3905 0.9868 0.098 Uiso 0.50 1 calc PR B 2
C37B C 0.2302(19) 0.3976(18) 0.8896(19) 0.036(5) Uani 0.50 1 d PU B 2
H37D H 0.2073 0.3818 0.8454 0.054 Uiso 0.50 1 calc PR B 2
H37E H 0.1879 0.4654 0.9032 0.054 Uiso 0.50 1 calc PR B 2
H37F H 0.2252 0.3572 0.9399 0.054 Uiso 0.50 1 calc PR B 2
C38B C 0.402(2) 0.2754(19) 0.8533(19) 0.087(9) Uani 0.50 1 d PU B 2
H38D H 0.3932 0.2530 0.8041 0.131 Uiso 0.50 1 calc PR B 2
H38E H 0.3814 0.2428 0.9041 0.131 Uiso 0.50 1 calc PR B 2
H38F H 0.4724 0.2608 0.8475 0.131 Uiso 0.50 1 calc PR B 2
C39 C 0.6103(5) 0.6757(5) 0.4216(4) 0.0319(13) Uani 1 1 d U . .
H39A H 0.6115 0.7119 0.3665 0.038 Uiso 1 1 calc R . .
C40 C 0.7015(5) 0.5956(5) 0.4302(4) 0.0302(13) Uani 1 1 d U . .
H40A H 0.6946 0.5386 0.4603 0.036 Uiso 1 1 calc R . .
C41 C 0.7962(5) 0.5725(5) 0.3671(4) 0.0308(14) Uani 1 1 d U . .
C42 C 0.8698(5) 0.4773(5) 0.3599(4) 0.0351(15) Uani 1 1 d U . .
H42A H 0.8592 0.4284 0.3951 0.042 Uiso 1 1 calc R . .
C43 C 0.9595(5) 0.4540(5) 0.3005(5) 0.0385(15) Uani 1 1 d U . .
H43A H 1.0078 0.3884 0.2950 0.046 Uiso 1 1 calc R . .
C44 C 0.9805(5) 0.5223(5) 0.2496(4) 0.0342(14) Uani 1 1 d U . .
C45 C 0.9081(5) 0.6174(5) 0.2603(4) 0.0355(15) Uani 1 1 d U . .
H45A H 0.9210 0.6668 0.2282 0.043 Uiso 1 1 calc R . .
C46 C 0.8177(5) 0.6417(5) 0.3166(4) 0.0319(14) Uani 1 1 d U . .
H46A H 0.7691 0.7072 0.3209 0.038 Uiso 1 1 calc R . .
C47 C 1.0775(5) 0.4987(6) 0.1834(5) 0.0439(17) Uani 1 1 d U . .
C48 C 1.0509(7) 0.5326(9) 0.0975(5) 0.082(3) Uani 1 1 d U . .
H48A H 1.0068 0.6019 0.0975 0.123 Uiso 1 1 calc R . .
H48B H 1.0161 0.4990 0.0842 0.123 Uiso 1 1 calc R . .
H48C H 1.1127 0.5188 0.0553 0.123 Uiso 1 1 calc R . .
C49 C 1.1477(6) 0.3896(7) 0.1819(6) 0.063(2) Uani 1 1 d U . .
H49A H 1.1658 0.3669 0.2371 0.095 Uiso 1 1 calc R . .
H49B H 1.2089 0.3768 0.1392 0.095 Uiso 1 1 calc R . .
H49C H 1.1129 0.3560 0.1685 0.095 Uiso 1 1 calc R . .
C50 C 1.1333(7) 0.5475(8) 0.2051(6) 0.067(3) Uani 1 1 d U . .
H50A H 1.0906 0.6171 0.2060 0.100 Uiso 1 1 calc R . .
H50B H 1.1953 0.5330 0.1630 0.100 Uiso 1 1 calc R . .
H50C H 1.1503 0.5240 0.2606 0.100 Uiso 1 1 calc R . .
C51 C 0.7140(5) 0.5484(6) 0.6343(5) 0.0442(18) Uani 1 1 d U . .
C52 C 0.6251(7) 0.5824(8) 0.7020(6) 0.077(3) Uani 1 1 d U . .
H52A H 0.6089 0.5291 0.7292 0.092 Uiso 1 1 calc R . .
C53 C 0.5865(7) 0.6530(8) 0.7483(6) 0.069(2) Uani 1 1 d U . .
H53A H 0.6297 0.6858 0.7445 0.083 Uiso 1 1 calc R . .
C54 C 0.5131(6) 0.6640(8) 0.8332(5) 0.064(2) Uani 1 1 d U . .
C55 C 0.4583(7) 0.6121(6) 0.8617(5) 0.062(2) Uani 1 1 d U . .
H55A H 0.4678 0.5617 0.8295 0.075 Uiso 1 1 calc R . .
C56 C 0.3886(6) 0.6346(6) 0.9388(5) 0.054(2) Uani 1 1 d U . .
H56A H 0.3509 0.5993 0.9580 0.065 Uiso 1 1 calc R . .
C57 C 0.3745(5) 0.7078(5) 0.9869(4) 0.0422(17) Uani 1 1 d U . .
C58 C 0.4301(6) 0.7562(6) 0.9563(5) 0.0490(18) Uani 1 1 d U . .
H58A H 0.4216 0.8070 0.9875 0.059 Uiso 1 1 calc R . .
C59 C 0.4985(6) 0.7337(8) 0.8813(5) 0.061(2) Uani 1 1 d U . .
H59A H 0.5365 0.7687 0.8629 0.073 Uiso 1 1 calc R . .
C60 C 0.2989(6) 0.7314(6) 1.0709(5) 0.052(2) Uani 1 1 d U . .
C61 C 0.3303(6) 0.6417(6) 1.1305(5) 0.0482(19) Uani 1 1 d U . .
H61A H 0.3970 0.6243 1.1414 0.072 Uiso 1 1 calc R . .
H61B H 0.3327 0.5882 1.1043 0.072 Uiso 1 1 calc R . .
H61C H 0.2811 0.6559 1.1836 0.072 Uiso 1 1 calc R . .
C62 C 0.1938(6) 0.7593(9) 1.0549(6) 0.088(3) Uani 1 1 d U . .
H62A H 0.1736 0.8163 1.0173 0.132 Uiso 1 1 calc R . .
H62B H 0.1453 0.7733 1.1084 0.132 Uiso 1 1 calc R . .
H62C H 0.1955 0.7060 1.0289 0.132 Uiso 1 1 calc R . .
C63 C 0.2943(8) 0.8132(6) 1.1137(5) 0.077(3) Uani 1 1 d U . .
H63A H 0.3611 0.7961 1.1242 0.116 Uiso 1 1 calc R . .
H63B H 0.2459 0.8251 1.1671 0.116 Uiso 1 1 calc R . .
H63C H 0.2730 0.8713 1.0774 0.116 Uiso 1 1 calc R . .
C64 C 0.7745(7) 0.5999(7) 0.5873(7) 0.064(2) Uani 1 1 d U . .
H64A H 0.8375 0.5541 0.5511 0.077 Uiso 1 1 calc R . .
C65 C 0.7812(7) 0.6762(8) 0.5957(7) 0.068(2) Uani 1 1 d U . .
H65A H 0.7480 0.7054 0.6520 0.082 Uiso 1 1 calc R . .
C66 C 0.8709(7) 0.6959(9) 0.5501(7) 0.079(3) Uani 1 1 d U . .
C67 C 0.8802(7) 0.7620(10) 0.5807(7) 0.086(3) Uani 1 1 d U . .
H67A H 0.8358 0.7918 0.6309 0.103 Uiso 1 1 calc R . .
C68 C 0.9504(6) 0.7887(8) 0.5435(6) 0.065(2) Uani 1 1 d U . .
H68A H 0.9534 0.8382 0.5683 0.078 Uiso 1 1 calc R . .
C69 C 1.0205(5) 0.7498(5) 0.4704(5) 0.0379(15) Uani 1 1 d U . .
C70 C 1.0146(6) 0.6778(5) 0.4369(6) 0.0502(19) Uani 1 1 d U . .
H70A H 1.0608 0.6478 0.3875 0.060 Uiso 1 1 calc R . .
C71 C 0.9387(7) 0.6481(7) 0.4765(7) 0.069(2) Uani 1 1 d U . .
H71A H 0.9337 0.5982 0.4544 0.083 Uiso 1 1 calc R . .
C72 C 1.0978(6) 0.7864(5) 0.4320(5) 0.0394(16) Uani 1 1 d U . .
C73 C 1.0523(8) 0.8946(6) 0.4402(7) 0.070(3) Uani 1 1 d U . .
H73A H 0.9968 0.9268 0.4097 0.106 Uiso 1 1 calc R . .
H73B H 1.1040 0.9162 0.4167 0.106 Uiso 1 1 calc R . .
H73C H 1.0268 0.9104 0.4997 0.106 Uiso 1 1 calc R . .
C74 C 1.1855(6) 0.7374(6) 0.4799(5) 0.052(2) Uani 1 1 d U . .
H74A H 1.2155 0.6676 0.4752 0.078 Uiso 1 1 calc R . .
H74B H 1.1600 0.7538 0.5392 0.078 Uiso 1 1 calc R . .
H74C H 1.2366 0.7596 0.4558 0.078 Uiso 1 1 calc R . .
C75 C 1.1413(7) 0.7630(6) 0.3392(5) 0.052(2) Uani 1 1 d U . .
H75A H 1.0870 0.7939 0.3073 0.078 Uiso 1 1 calc R . .
H75B H 1.1732 0.6933 0.3332 0.078 Uiso 1 1 calc R . .
H75C H 1.1916 0.7869 0.3178 0.078 Uiso 1 1 calc R . .
O1S O 0.3619(18) 0.8892(12) 0.3227(10) 0.152(8) Uani 0.635(9) 1 d PDU C 1
H1S H 0.3889 0.9098 0.2791 0.228 Uiso 0.635(9) 1 calc PR C 1
C1S C 0.2972(19) 0.9692(14) 0.3815(15) 0.094(6) Uani 0.635(9) 1 d PDU C 1
H1S1 H 0.3297 0.9603 0.4289 0.141 Uiso 0.635(9) 1 calc PR C 1
H1S2 H 0.2316 0.9693 0.4022 0.141 Uiso 0.635(9) 1 calc PR C 1
H1S3 H 0.2878 1.0305 0.3520 0.141 Uiso 0.635(9) 1 calc PR C 1
C1X C 0.336(2) 0.950(2) 0.3395(11) 0.078(7) Uani 0.365(9) 1 d PDU C 2
H1X1 H 0.3975 0.8974 0.3561 0.093 Uiso 0.365(9) 1 calc PR C 2
H1X2 H 0.3549 1.0009 0.3117 0.093 Uiso 0.365(9) 1 calc PR C 2
Cl1X Cl 0.3109(7) 0.9084(6) 0.2672(5) 0.085(3) Uani 0.365(9) 1 d PDU C 2
Cl2X Cl 0.2572(8) 0.9944(7) 0.4260(5) 0.085(3) Uani 0.365(9) 1 d PDU C 2
C1Y C 0.3869(17) 0.0670(10) 0.1479(14) 0.101(6) Uani 0.506(7) 1 d PDU D 1
H1Y1 H 0.4208 0.0871 0.1803 0.121 Uiso 0.506(7) 1 calc PR D 1
H1Y2 H 0.3415 0.0459 0.1891 0.121 Uiso 0.506(7) 1 calc PR D 1
Cl1Y Cl 0.4725(5) -0.0256(5) 0.0955(5) 0.121(3) Uani 0.506(7) 1 d PDU D 1
Cl2Y Cl 0.3167(6) 0.1618(6) 0.0974(7) 0.122(4) Uani 0.506(7) 1 d PDU D 1
O1T O 0.2967(11) 0.1533(11) 0.1604(9) 0.028(2) Uani 0.307(7) 1 d PDU E 2
H1T H 0.3463 0.1054 0.1752 0.043 Uiso 0.307(7) 1 calc PR E 2
C1T C 0.305(2) 0.152(2) 0.0678(12) 0.028(2) Uani 0.307(7) 1 d PDU E 2
H1T1 H 0.2489 0.2094 0.0499 0.043 Uiso 0.307(7) 1 calc PR E 2
H1T2 H 0.3009 0.0945 0.0549 0.043 Uiso 0.307(7) 1 calc PR E 2
H1T3 H 0.3688 0.1500 0.0379 0.043 Uiso 0.307(7) 1 calc PR E 2
O1U O 0.3911(17) -0.0290(16) 0.1284(14) 0.028(2) Uani 0.189(6) 1 d PDU F 3
H1U H 0.3646 -0.0059 0.0860 0.043 Uiso 0.189(6) 1 calc PR F 3
C1U C 0.455(2) 0.017(2) 0.135(2) 0.028(2) Uani 0.189(6) 1 d PDU F 3
H1U1 H 0.4152 0.0730 0.1704 0.043 Uiso 0.189(6) 1 calc PR F 3
H1U2 H 0.4805 0.0368 0.0791 0.043 Uiso 0.189(6) 1 calc PR F 3
H1U3 H 0.5123 -0.0294 0.1606 0.043 Uiso 0.189(6) 1 calc PR F 3

loop_
_atom_site_aniso_label
_atom_site_aniso_U_11
_atom_site_aniso_U_22
_atom_site_aniso_U_33
_atom_site_aniso_U_23
_atom_site_aniso_U_13
_atom_site_aniso_U_12
Pt1 0.02194(13) 0.02462(13) 0.02322(13) -0.00250(10) 0.00286(9) -0.00898(10)
Pt2 0.02125(13) 0.02623(13) 0.02501(13) -0.00036(10) 0.00023(10) -0.01028(10)
O1 0.035(3) 0.036(3) 0.077(4) -0.021(3) 0.005(3) -0.018(2)
O2 0.028(3) 0.071(4) 0.042(3) -0.020(3) -0.005(2) -0.012(3)
O3 0.035(3) 0.035(3) 0.094(5) 0.013(3) -0.007(3) -0.003(2)
C1 0.042(4) 0.019(3) 0.041(4) -0.015(3) 0.016(3) -0.012(3)
C2 0.032(3) 0.027(3) 0.035(4) -0.010(3) -0.001(3) -0.010(3)
C3 0.035(3) 0.025(3) 0.028(3) -0.002(3) -0.005(3) -0.004(3)
C4 0.036(3) 0.026(3) 0.033(3) -0.010(3) 0.001(3) -0.007(3)
C5 0.023(3) 0.049(4) 0.042(4) -0.012(3) -0.006(3) -0.007(3)
C6 0.028(3) 0.064(5) 0.034(4) -0.015(3) 0.003(3) -0.016(4)
C7 0.028(3) 0.069(5) 0.037(4) -0.020(3) 0.000(3) -0.017(3)
C8 0.036(4) 0.061(5) 0.042(4) -0.012(4) -0.007(3) -0.016(4)
C9 0.039(4) 0.046(4) 0.034(4) -0.006(3) -0.003(3) -0.011(3)
C10 0.027(4) 0.100(6) 0.043(4) -0.013(4) -0.002(3) -0.023(4)
C11A 0.063(17) 0.098(13) 0.16(3) -0.033(12) 0.002(15) -0.061(13)
C12A 0.046(15) 0.068(11) 0.030(13) 0.003(9) 0.012(8) -0.020(11)
C13A 0.034(9) 0.26(3) 0.037(10) 0.000(16) -0.001(8) -0.061(18)
C11B 0.022(10) 0.070(10) 0.084(15) -0.009(10) 0.021(9) -0.007(9)
C12B 0.036(11) 0.071(10) 0.044(18) -0.007(11) 0.005(9) -0.016(9)
C13B 0.063(15) 0.14(2) 0.065(12) -0.022(13) 0.002(10) -0.074(16)
C14 0.088(6) 0.021(3) 0.066(5) -0.006(3) 0.025(4) -0.020(3)
C15 0.107(7) 0.035(4) 0.065(5) -0.002(4) 0.023(5) -0.029(5)
C16 0.121(7) 0.020(4) 0.034(4) -0.001(3) 0.022(4) 0.000(5)
C17 0.058(5) 0.024(4) 0.074(5) 0.008(4) 0.032(4) 0.001(4)
C18 0.050(4) 0.026(4) 0.049(4) 0.012(3) 0.007(3) -0.010(3)
C19 0.055(4) 0.023(3) 0.024(3) 0.001(3) 0.006(3) -0.013(3)
C20 0.078(5) 0.032(4) 0.037(4) 0.001(3) -0.009(4) -0.017(4)
C21 0.129(7) 0.041(5) 0.026(4) -0.003(4) -0.004(4) -0.020(6)
C22 0.047(4) 0.034(4) 0.030(3) 0.005(3) 0.009(3) -0.014(3)
C23 0.053(5) 0.114(9) 0.081(8) 0.023(6) 0.009(5) -0.036(6)
C24 0.147(10) 0.043(5) 0.029(4) -0.004(4) 0.014(5) -0.038(6)
C25 0.074(6) 0.040(4) 0.036(4) 0.013(3) -0.001(4) -0.019(4)
C26 0.030(3) 0.054(4) 0.024(3) -0.012(3) -0.001(3) -0.026(3)
C27 0.089(6) 0.088(5) 0.033(4) -0.023(3) 0.009(3) -0.070(5)
C28 0.080(6) 0.079(5) 0.060(5) -0.011(4) -0.006(4) -0.058(5)
C29 0.156(8) 0.075(5) 0.035(4) 0.013(4) -0.035(5) -0.092(6)
C30 0.122(7) 0.072(6) 0.076(7) 0.031(5) -0.043(5) -0.070(6)
C31 0.071(5) 0.064(5) 0.081(6) 0.030(5) -0.040(5) -0.043(4)
C32 0.045(4) 0.056(4) 0.039(4) 0.012(3) -0.016(3) -0.039(4)
C33 0.062(4) 0.073(5) 0.035(4) -0.004(3) -0.005(3) -0.053(4)
C34 0.092(6) 0.104(6) 0.036(4) -0.019(4) 0.007(4) -0.085(5)
C35 0.045(4) 0.055(4) 0.042(4) 0.014(3) -0.008(3) -0.034(4)
C36A 0.098(15) 0.083(14) 0.065(6) 0.069(10) -0.064(8) -0.075(15)
C37A 0.047(6) 0.044(13) 0.034(14) 0.010(10) -0.006(7) -0.032(8)
C38A 0.050(12) 0.045(7) 0.050(12) 0.025(7) -0.014(8) -0.023(8)
C36B 0.096(16) 0.082(14) 0.063(6) 0.071(10) -0.065(8) -0.074(15)
C37B 0.045(8) 0.046(15) 0.023(10) 0.016(10) -0.009(7) -0.030(9)
C38B 0.074(16) 0.055(7) 0.09(2) 0.026(9) 0.027(15) -0.019(10)
C39 0.027(3) 0.042(4) 0.025(3) 0.004(3) -0.006(2) -0.014(3)
C40 0.027(3) 0.034(3) 0.031(3) -0.006(3) -0.001(2) -0.015(3)
C41 0.026(3) 0.043(4) 0.026(3) -0.006(3) -0.006(2) -0.016(3)
C42 0.036(4) 0.039(4) 0.033(4) -0.004(3) -0.008(3) -0.018(3)
C43 0.031(3) 0.043(4) 0.041(4) -0.011(3) -0.007(3) -0.014(3)
C44 0.022(3) 0.048(4) 0.028(3) -0.010(3) -0.004(2) -0.009(3)
C45 0.028(3) 0.046(4) 0.025(3) 0.003(3) -0.004(3) -0.012(3)
C46 0.020(3) 0.039(4) 0.031(3) -0.004(3) -0.005(2) -0.008(3)
C47 0.026(3) 0.064(5) 0.033(4) -0.010(3) 0.000(3) -0.013(3)
C48 0.037(5) 0.147(10) 0.029(4) -0.016(5) 0.005(3) -0.016(5)
C49 0.040(5) 0.079(5) 0.059(6) -0.025(4) 0.008(4) -0.019(4)
C50 0.045(5) 0.097(7) 0.065(6) -0.015(5) 0.003(4) -0.040(5)
C51 0.022(3) 0.042(4) 0.042(4) 0.017(3) -0.008(3) 0.003(3)
C52 0.043(4) 0.081(6) 0.043(4) 0.011(3) -0.011(3) 0.023(4)
C53 0.044(5) 0.090(6) 0.046(4) 0.001(4) -0.022(3) -0.002(4)
C54 0.033(4) 0.093(7) 0.033(4) 0.008(4) -0.015(3) 0.002(4)
C55 0.051(5) 0.048(5) 0.046(4) -0.018(4) -0.018(3) 0.021(3)
C56 0.051(5) 0.042(4) 0.049(4) -0.001(3) -0.014(4) -0.004(4)
C57 0.033(4) 0.039(4) 0.027(3) 0.003(3) 0.000(3) 0.003(3)
C58 0.048(4) 0.053(5) 0.029(4) 0.012(3) -0.010(3) -0.011(4)
C59 0.047(5) 0.097(7) 0.026(4) 0.019(4) -0.010(3) -0.026(5)
C60 0.044(4) 0.043(4) 0.035(4) 0.006(3) 0.004(3) 0.001(4)
C61 0.044(4) 0.054(5) 0.030(4) 0.012(3) 0.001(3) -0.015(4)
C62 0.033(4) 0.120(9) 0.050(6) 0.016(5) 0.001(4) 0.006(5)
C63 0.104(8) 0.044(5) 0.037(5) -0.007(4) 0.009(5) -0.004(5)
C64 0.062(5) 0.060(5) 0.092(6) 0.037(5) -0.061(4) -0.034(4)
C65 0.064(5) 0.080(6) 0.072(6) -0.004(5) -0.033(4) -0.032(5)
C66 0.040(5) 0.114(8) 0.081(6) 0.063(5) -0.037(4) -0.039(5)
C67 0.040(5) 0.127(9) 0.079(7) 0.026(6) -0.009(4) -0.037(6)
C68 0.041(5) 0.082(6) 0.052(5) 0.004(4) 0.002(4) -0.018(4)
C69 0.028(3) 0.038(4) 0.043(4) 0.003(3) -0.009(3) -0.012(3)
C70 0.047(4) 0.035(4) 0.077(5) 0.009(4) -0.032(4) -0.019(4)
C71 0.070(5) 0.054(5) 0.111(7) 0.036(5) -0.068(4) -0.038(5)
C72 0.039(4) 0.032(4) 0.045(4) -0.011(3) 0.000(3) -0.015(3)
C73 0.085(7) 0.038(4) 0.079(7) -0.009(4) -0.001(5) -0.025(4)
C74 0.045(4) 0.066(5) 0.059(5) -0.006(4) -0.010(4) -0.034(4)
C75 0.058(5) 0.054(5) 0.044(4) 0.001(4) -0.003(4) -0.029(4)
O1S 0.185(15) 0.115(12) 0.074(10) 0.012(9) -0.009(11) -0.011(11)
C1S 0.151(18) 0.069(12) 0.084(15) 0.013(9) -0.045(12) -0.060(11)
C1X 0.147(18) 0.046(13) 0.040(11) -0.009(10) -0.016(8) -0.043(13)
Cl1X 0.103(6) 0.091(6) 0.073(5) -0.014(4) -0.029(4) -0.045(5)
Cl2X 0.116(7) 0.074(5) 0.073(6) -0.024(4) 0.009(5) -0.057(5)
C1Y 0.085(12) 0.108(11) 0.094(13) -0.049(7) -0.014(9) -0.021(8)
Cl1Y 0.091(5) 0.101(5) 0.126(6) -0.043(4) -0.051(4) 0.019(4)
Cl2Y 0.062(4) 0.087(4) 0.197(11) -0.037(6) -0.026(5) -0.008(3)
O1T 0.020(5) 0.028(5) 0.024(5) -0.002(4) -0.005(4) 0.001(4)
C1T 0.020(5) 0.028(5) 0.024(5) -0.002(4) -0.005(4) 0.001(4)
O1U 0.020(5) 0.028(5) 0.024(5) -0.002(4) -0.005(4) 0.001(4)
C1U 0.020(5) 0.028(5) 0.024(5) -0.002(4) -0.005(4) 0.001(4)

loop_
_atom_type_symbol
_atom_type_description
_atom_type_scat_dispersion_real
_atom_type_scat_dispersion_imag
_atom_type_scat_source
C C 0.0033 0.0016 'International Tables Vol C Tables 4.2.6.8 and 6.1.1.4'
H H 0.0000 0.0000 'International Tables Vol C Tables 4.2.6.8 and 6.1.1.4'
O O 0.0106 0.0060 'International Tables Vol C Tables 4.2.6.8 and 6.1.1.4'
Cl Cl 0.1484 0.1585 'International Tables Vol C Tables 4.2.6.8 and 6.1.1.4'
Pt Pt -1.7033 8.3905 'International Tables Vol C Tables 4.2.6.8 and 6.1.1.4'

loop_
_geom_angle_atom_site_label_1
_geom_angle_atom_site_label_2
_geom_angle_atom_site_label_3
_geom_angle
_geom_angle_site_symmetry_1
_geom_angle_site_symmetry_3
_geom_angle_publ_flag
C64 Pt1 C40 90.7(3) . . ?
C64 Pt1 C39 125.1(3) . . ?
C40 Pt1 C39 37.7(2) . . ?
C64 Pt1 C14 127.3(4) . . ?
C40 Pt1 C14 140.1(4) . . ?
C39 Pt1 C14 102.5(4) . . ?
C64 Pt1 C65 34.1(3) . . ?
C40 Pt1 C65 120.3(3) . . ?
C39 Pt1 C65 157.8(3) . . ?
C14 Pt1 C65 99.5(4) . . ?
C64 Pt1 C15 123.5(4) . . ?
C40 Pt1 C15 138.3(3) . . ?
C39 Pt1 C15 110.9(4) . . ?
C14 Pt1 C15 31.5(3) . . ?
C65 Pt1 C15 89.4(4) . . ?
C64 Pt1 Pt2 85.5(3) . . ?
C40 Pt1 Pt2 98.85(17) . . ?
C39 Pt1 Pt2 86.35(17) . . ?
C14 Pt1 Pt2 75.6(2) . . ?
C65 Pt1 Pt2 96.8(3) . . ?
C15 Pt1 Pt2 106.4(2) . . ?
C2 Pt2 C52 119.5(4) . . ?
C2 Pt2 C3 37.6(3) . . ?
C52 Pt2 C3 156.2(4) . . ?
C2 Pt2 C53 88.2(4) . . ?
C52 Pt2 C53 33.6(4) . . ?
C3 Pt2 C53 122.8(3) . . ?
C2 Pt2 C27 134.2(3) . . ?
C52 Pt2 C27 102.2(4) . . ?
C3 Pt2 C27 101.5(3) . . ?
C53 Pt2 C27 135.6(4) . . ?
C2 Pt2 C28 128.4(3) . . ?
C52 Pt2 C28 110.5(5) . . ?
C3 Pt2 C28 90.9(3) . . ?
C53 Pt2 C28 135.3(4) . . ?
C27 Pt2 C28 32.3(3) . . ?
C2 Pt2 Pt1 89.03(18) . . ?
C52 Pt2 Pt1 83.3(3) . . ?
C3 Pt2 Pt1 99.82(18) . . ?
C53 Pt2 Pt1 94.2(3) . . ?
C27 Pt2 Pt1 77.2(2) . . ?
C28 Pt2 Pt1 109.1(2) . . ?
O1 C1 C2 118.7(6) . . ?
O1 C1 C14 124.0(7) . . ?
C2 C1 C14 117.3(7) . . ?
C3 C2 C1 127.1(7) . . ?
C3 C2 Pt2 71.9(4) . . ?
C1 C2 Pt2 102.8(4) . . ?
C2 C3 C4 121.4(6) . . ?
C2 C3 Pt2 70.5(4) . . ?
C4 C3 Pt2 110.5(4) . . ?
C9 C4 C5 118.4(7) . . ?
C9 C4 C3 120.9(6) . . ?
C5 C4 C3 120.6(6) . . ?
C6 C5 C4 120.5(7) . . ?
C5 C6 C7 121.0(7) . . ?
C8 C7 C6 116.1(7) . . ?
C8 C7 C10 123.5(7) . . ?
C6 C7 C10 120.3(7) . . ?
C9 C8 C7 123.4(7) . . ?
C4 C9 C8 120.5(7) . . ?
C11A C10 C12B 119(3) . . ?
C11A C10 C7 113.9(18) . . ?
C12B C10 C7 112.5(19) . . ?
C11A C10 C13B 81(2) . . ?
C12B C10 C13B 115.2(17) . . ?
C7 C10 C13B 111.2(11) . . ?
C11A C10 C13A 118(2) . . ?
C12B C10 C13A 80.8(16) . . ?
C7 C10 C13A 108.4(11) . . ?
C12B C10 C11B 109(2) . . ?
C7 C10 C11B 110.2(12) . . ?
C13B C10 C11B 98.3(18) . . ?
C13A C10 C11B 132.2(19) . . ?
C11A C10 C12A 112(2) . . ?
C7 C10 C12A 104.5(15) . . ?
C13B C10 C12A 132.7(16) . . ?
C13A C10 C12A 99.1(16) . . ?
C11B C10 C12A 97.4(19) . . ?
C15 C14 C1 125.6(11) . . ?
C15 C14 Pt1 78.0(6) . . ?
C1 C14 Pt1 105.6(5) . . ?
C14 C15 C16 129.9(13) . . ?
C14 C15 Pt1 70.5(5) . . ?
C16 C15 Pt1 105.0(6) . . ?
C21 C16 C17 119.5(8) . . ?
C21 C16 C15 112.6(11) . . ?
C17 C16 C15 127.9(12) . . ?
C18 C17 C16 119.0(9) . . ?
C19 C18 C17 120.3(9) . . ?
C18 C19 C20 118.3(7) . . ?
C18 C19 C22 120.2(7) . . ?
C20 C19 C22 121.6(7) . . ?
C21 C20 C19 122.1(10) . . ?
C16 C21 C20 120.7(11) . . ?
C23 C22 C25 108.5(7) . . ?
C23 C22 C24 109.7(8) . . ?
C25 C22 C24 108.9(7) . . ?
C23 C22 C19 111.3(7) . . ?
C25 C22 C19 110.0(6) . . ?
C24 C22 C19 108.5(6) . . ?
O2 C26 C39 120.0(6) . . ?
O2 C26 C27 121.7(7) . . ?
C39 C26 C27 118.3(7) . . ?
C28 C27 C26 126.2(10) . . ?
C28 C27 Pt2 77.9(5) . . ?
C26 C27 Pt2 103.5(5) . . ?
C27 C28 C29 128.5(11) . . ?
C27 C28 Pt2 69.8(5) . . ?
C29 C28 Pt2 106.1(6) . . ?
C30 C29 C34 119.2(8) . . ?
C30 C29 C28 115.7(10) . . ?
C34 C29 C28 125.1(10) . . ?
C31 C30 C29 120.2(11) . . ?
C30 C31 C32 124.7(11) . . ?
C33 C32 C31 117.9(7) . . ?
C33 C32 C35 121.3(7) . . ?
C31 C32 C35 120.8(8) . . ?
C32 C33 C34 118.8(9) . . ?
C33 C34 C29 119.2(9) . . ?
C38B C35 C37B 108.0(16) . . ?
C38B C35 C36A 85.7(16) . . ?
C37B C35 C36A 110.9(18) . . ?
C38B C35 C32 113.5(13) . . ?
C37B C35 C32 120.0(10) . . ?
C36A C35 C32 113.4(12) . . ?
C38B C35 C36B 108.2(16) . . ?
C37B C35 C36B 102(2) . . ?
C32 C35 C36B 103.5(11) . . ?
C38B C35 C37A 123.6(17) . . ?
C36A C35 C37A 117(2) . . ?
C32 C35 C37A 103.5(10) . . ?
C36B C35 C37A 102.4(19) . . ?
C37B C35 C38A 91.7(16) . . ?
C36A C35 C38A 111.6(12) . . ?
C32 C35 C38A 106.8(11) . . ?
C36B C35 C38A 133.8(12) . . ?
C37A C35 C38A 103.4(15) . . ?
C40 C39 C26 125.6(6) . . ?
C40 C39 Pt1 70.7(4) . . ?
C26 C39 Pt1 105.9(4) . . ?
C39 C40 C41 122.8(6) . . ?
C39 C40 Pt1 71.5(4) . . ?
C41 C40 Pt1 109.8(4) . . ?
C46 C41 C42 117.6(6) . . ?
C46 C41 C40 123.4(6) . . ?
C42 C41 C40 119.0(6) . . ?
C41 C42 C43 119.9(7) . . ?
C44 C43 C42 122.6(7) . . ?
C43 C44 C45 116.7(6) . . ?
C43 C44 C47 123.8(7) . . ?
C45 C44 C47 119.5(7) . . ?
C46 C45 C44 121.6(7) . . ?
C45 C46 C41 121.5(6) . . ?
C50 C47 C48 110.9(8) . . ?
C50 C47 C44 108.9(6) . . ?
C48 C47 C44 109.3(6) . . ?
C50 C47 C49 107.8(7) . . ?
C48 C47 C49 108.7(7) . . ?
C44 C47 C49 111.3(7) . . ?
O3 C51 C52 115.5(9) . . ?
O3 C51 C64 114.9(8) . . ?
C52 C51 C64 129.4(9) . . ?
C53 C52 C51 131.6(12) . . ?
C53 C52 Pt2 73.5(5) . . ?
C51 C52 Pt2 107.0(5) . . ?
C52 C53 C54 125.5(12) . . ?
C52 C53 Pt2 73.0(6) . . ?
C54 C53 Pt2 108.8(6) . . ?
C59 C54 C55 118.2(8) . . ?
C59 C54 C53 115.6(10) . . ?
C55 C54 C53 126.1(10) . . ?
C54 C55 C56 119.8(9) . . ?
C57 C56 C55 120.7(9) . . ?
C58 C57 C56 117.2(7) . . ?
C58 C57 C60 122.4(8) . . ?
C56 C57 C60 120.4(8) . . ?
C57 C58 C59 121.9(9) . . ?
C54 C59 C58 122.2(10) . . ?
C63 C60 C62 108.8(8) . . ?
C63 C60 C57 112.4(8) . . ?
C62 C60 C57 108.9(7) . . ?
C63 C60 C61 108.2(7) . . ?
C62 C60 C61 109.3(8) . . ?
C57 C60 C61 109.2(6) . . ?
C65 C64 C51 136.9(11) . . ?
C65 C64 Pt1 76.1(6) . . ?
C51 C64 Pt1 103.5(5) . . ?
C64 C65 C66 123.8(11) . . ?
C64 C65 Pt1 69.8(5) . . ?
C66 C65 Pt1 111.0(7) . . ?
C67 C66 C71 120.4(10) . . ?
C67 C66 C65 116.1(11) . . ?
C71 C66 C65 123.5(11) . . ?
C66 C67 C68 121.0(12) . . ?
C67 C68 C69 124.8(11) . . ?
C70 C69 C68 115.9(8) . . ?
C70 C69 C72 123.4(7) . . ?
C68 C69 C72 120.7(7) . . ?
C69 C70 C71 119.9(9) . . ?
C66 C71 C70 117.9(9) . . ?
C69 C72 C73 111.0(7) . . ?
C69 C72 C75 112.6(6) . . ?
C73 C72 C75 108.6(7) . . ?
C69 C72 C74 108.1(6) . . ?
C73 C72 C74 108.5(7) . . ?
C75 C72 C74 107.9(6) . . ?
Cl2X C1X Cl1X 123.7(18) . . ?
Cl1Y C1Y Cl2Y 119.1(14) . . ?

loop_
_geom_bond_atom_site_label_1
_geom_bond_atom_site_label_2
_geom_bond_distance
_geom_bond_site_symmetry_2
_geom_bond_publ_flag
Pt1 C64 2.143(7) . ?
Pt1 C40 2.162(6) . ?
Pt1 C39 2.172(7) . ?
Pt1 C14 2.206(8) . ?
Pt1 C65 2.217(9) . ?
Pt1 C15 2.289(9) . ?
Pt1 Pt2 3.1106(5) . ?
Pt2 C2 2.150(6) . ?
Pt2 C52 2.167(8) . ?
Pt2 C3 2.168(6) . ?
Pt2 C53 2.173(8) . ?
Pt2 C27 2.197(7) . ?
Pt2 C28 2.289(8) . ?
O1 C1 1.221(9) . ?
O2 C26 1.218(8) . ?
O3 C51 1.203(10) . ?
C1 C2 1.477(9) . ?
C1 C14 1.544(11) . ?
C2 C3 1.393(9) . ?
C3 C4 1.503(10) . ?
C4 C9 1.360(10) . ?
C4 C5 1.404(10) . ?
C5 C6 1.396(10) . ?
C6 C7 1.398(10) . ?
C7 C8 1.385(11) . ?
C7 C10 1.528(10) . ?
C8 C9 1.377(10) . ?
C10 C11A 1.37(4) . ?
C10 C12B 1.38(3) . ?
C10 C13B 1.54(2) . ?
C10 C13A 1.58(2) . ?
C10 C11B 1.63(3) . ?
C10 C12A 1.65(3) . ?
C14 C15 1.221(13) . ?
C15 C16 1.503(12) . ?
C16 C21 1.349(16) . ?
C16 C17 1.418(16) . ?
C17 C18 1.400(11) . ?
C18 C19 1.377(11) . ?
C19 C20 1.388(11) . ?
C19 C22 1.540(9) . ?
C20 C21 1.356(11) . ?
C22 C23 1.519(12) . ?
C22 C25 1.522(10) . ?
C22 C24 1.534(11) . ?
C26 C39 1.464(9) . ?
C26 C27 1.534(11) . ?
C27 C28 1.253(12) . ?
C28 C29 1.499(12) . ?
C29 C30 1.354(16) . ?
C29 C34 1.436(15) . ?
C30 C31 1.318(12) . ?
C31 C32 1.392(12) . ?
C32 C33 1.381(11) . ?
C32 C35 1.528(9) . ?
C33 C34 1.427(11) . ?
C35 C38B 1.47(3) . ?
C35 C37B 1.51(3) . ?
C35 C36A 1.516(15) . ?
C35 C36B 1.549(16) . ?
C35 C37A 1.55(3) . ?
C35 C38A 1.62(2) . ?
C39 C40 1.402(9) . ?
C40 C41 1.484(9) . ?
C41 C46 1.391(9) . ?
C41 C42 1.393(9) . ?
C42 C43 1.400(10) . ?
C43 C44 1.379(10) . ?
C44 C45 1.391(10) . ?
C44 C47 1.534(9) . ?
C45 C46 1.382(9) . ?
C47 C50 1.508(11) . ?
C47 C48 1.515(11) . ?
C47 C49 1.543(12) . ?
C51 C52 1.463(11) . ?
C51 C64 1.515(11) . ?
C52 C53 1.253(14) . ?
C53 C54 1.540(12) . ?
C54 C59 1.343(14) . ?
C54 C55 1.390(14) . ?
C55 C56 1.412(12) . ?
C56 C57 1.392(11) . ?
C57 C58 1.361(11) . ?
C57 C60 1.535(10) . ?
C58 C59 1.377(11) . ?
C60 C63 1.515(13) . ?
C60 C62 1.535(13) . ?
C60 C61 1.545(10) . ?
C64 C65 1.280(12) . ?
C65 C66 1.544(13) . ?
C66 C67 1.293(17) . ?
C66 C71 1.423(16) . ?
C67 C68 1.321(13) . ?
C68 C69 1.394(11) . ?
C69 C70 1.372(10) . ?
C69 C72 1.520(10) . ?
C70 C71 1.434(12) . ?
C72 C73 1.522(10) . ?
C72 C75 1.529(10) . ?
C72 C74 1.542(11) . ?
O1S C1S 1.489(19) . ?
C1X Cl2X 1.622(14) . ?
C1X Cl1X 1.629(14) . ?
C1Y Cl1Y 1.617(13) . ?
C1Y Cl2Y 1.628(13) . ?
O1T C1T 1.497(19) . ?
O1U C1U 1.49(2) . ?
